data_4116047
loop_
_publ_author_name
'Kwoli Chui'
'Qingchuan Yang'
'Thomas C. W. Mak'
'Wai Han Lam'
'Zhenyang Lin'
'Zuowei Xie'

_publ_section_title
;
 Synthesis, Structure, and Bonding of d0/fn Metallacarboranes
 Incorporating the \h7-Carboranyl Ligand
;
_journal_name_full 'Journal of the American Chemical Society'
_journal_page_first 5758
_journal_page_last 5764
_journal_paper_doi 10.1021/ja000188m
_journal_volume 122
_journal_year 2000
_chemical_formula_sum 'C36 H64 B10 Er Li O5'
_chemical_formula_weight 859.17
_chemical_name_systematic
; 
 ? 
;
_space_group_IT_number 14
_symmetry_cell_setting monoclinic
_symmetry_space_group_name_Hall '-P 2yn'
_symmetry_space_group_name_H-M 'P 1 21/n 1'
_atom_sites_solution_hydrogens geom
_atom_sites_solution_primary direct
_atom_sites_solution_secondary difmap
_audit_creation_method SHELXL-97
_cell_angle_alpha 90.00
_cell_angle_beta 103.95(3)
_cell_angle_gamma 90.00
_cell_formula_units_Z 4
_cell_length_a 16.742(3)
_cell_length_b 14.225(3)
_cell_length_c 18.483(4)
_cell_measurement_temperature 293(2)
_cell_volume 4272.0(16)
_computing_structure_refinement 'SHELXL-97 (Sheldrick, 1997)'
_computing_structure_solution 'SHELXS-97 (Sheldrick, 1990)'
_diffrn_ambient_temperature 293(2)
_diffrn_measured_fraction_theta_full 0.875
_diffrn_measured_fraction_theta_max 0.875
_diffrn_radiation_monochromator graphite
_diffrn_radiation_source 'fine-focus sealed tube'
_diffrn_radiation_type MoK\a
_diffrn_radiation_wavelength 0.71073
_diffrn_reflns_av_R_equivalents 0.0000
_diffrn_reflns_av_sigmaI/netI 0.0610
_diffrn_reflns_limit_h_max 19
_diffrn_reflns_limit_h_min -19
_diffrn_reflns_limit_k_max 15
_diffrn_reflns_limit_k_min 0
_diffrn_reflns_limit_l_max 21
_diffrn_reflns_limit_l_min 0
_diffrn_reflns_number 6571
_diffrn_reflns_theta_full 25.00
_diffrn_reflns_theta_max 25.00
_diffrn_reflns_theta_min 1.47
_exptl_absorpt_coefficient_mu 2.002
_exptl_absorpt_correction_type empirical
_exptl_crystal_colour orange
_exptl_crystal_density_diffrn 1.336
_exptl_crystal_description prism
_exptl_crystal_F_000 1764
_exptl_crystal_size_max 0.45
_exptl_crystal_size_mid 0.26
_exptl_crystal_size_min 0.24
_refine_diff_density_max 0.704
_refine_diff_density_min -0.700
_refine_diff_density_rms 0.110
_refine_ls_extinction_method none
_refine_ls_goodness_of_fit_ref 1.077
_refine_ls_hydrogen_treatment mixed
_refine_ls_matrix_type full
_refine_ls_number_parameters 518
_refine_ls_number_reflns 6571
_refine_ls_number_restraints 10
_refine_ls_restrained_S_all 1.078
_refine_ls_R_factor_all 0.0556
_refine_ls_R_factor_gt 0.0483
_refine_ls_shift/su_max 0.000
_refine_ls_shift/su_mean 0.000
_refine_ls_structure_factor_coef Fsqd
_refine_ls_weighting_details 'calc w=1/[\s^2^(Fo^2^)+(0.0851P)^2^+0.0000P] where P=(Fo^2^+2Fc^2^)/3'
_refine_ls_weighting_scheme calc
_refine_ls_wR_factor_gt 0.1237
_refine_ls_wR_factor_ref 0.1286
_reflns_number_gt 6007
_reflns_number_total 6571
_reflns_threshold_expression >2sigma(I)
_cod_data_source_file ja000188m_6.cif
_cod_data_source_block 6
_cod_original_cell_volume 4272.0(15)
_cod_database_code 4116047

loop_
_symmetry_equiv_pos_as_xyz
'x, y, z'
'-x+1/2, y+1/2, -z+1/2'
'-x, -y, -z'
'x-1/2, -y-1/2, z-1/2'

loop_
_atom_site_label
_atom_site_type_symbol
_atom_site_fract_x
_atom_site_fract_y
_atom_site_fract_z
_atom_site_U_iso_or_equiv
_atom_site_adp_type
_atom_site_occupancy
_atom_site_symmetry_multiplicity
_atom_site_calc_flag
_atom_site_refinement_flags
_atom_site_disorder_assembly
_atom_site_disorder_group
Er1 Er 0.091338(14) 0.077286(15) 0.008305(11) 0.05327(13) Uani 1 1 d . . .
C1 C 0.1534(3) 0.0716(3) -0.0944(3) 0.0555(12) Uani 1 1 d . . .
C2 C -0.0150(3) 0.1881(3) -0.0217(3) 0.0578(11) Uani 1 1 d . . .
C3 C 0.2411(3) 0.0457(4) -0.0985(3) 0.0698(13) Uani 1 1 d . . .
H3A H 0.2375 0.0015 -0.1391 0.084 Uiso 1 1 calc R . .
H3B H 0.2677 0.1020 -0.1109 0.084 Uiso 1 1 calc R . .
C4 C -0.0501(4) 0.2441(4) 0.0356(3) 0.0757(15) Uani 1 1 d . . .
H4A H -0.0908 0.2879 0.0084 0.091 Uiso 1 1 calc R . .
H4B H -0.0786 0.2003 0.0608 0.091 Uiso 1 1 calc R . .
C12 C 0.3166(6) 0.1514(7) 0.1992(5) 0.137(3) Uani 1 1 d . . .
H12A H 0.3172 0.1681 0.2502 0.164 Uiso 1 1 calc R . .
H12B H 0.3663 0.1164 0.1992 0.164 Uiso 1 1 calc R . .
C73 C 0.1012(7) 0.3066(9) 0.2167(5) 0.133(3) Uani 1 1 d . . .
H73A H 0.1266 0.2781 0.2617 0.160 Uiso 1 1 calc R . .
C11 C 0.2447(5) 0.0951(6) 0.1673(4) 0.095(2) Uani 1 1 d . . .
H11A H 0.2076 0.0941 0.2003 0.114 Uiso 1 1 calc R . .
H11B H 0.2607 0.0310 0.1596 0.114 Uiso 1 1 calc R . .
C13 C 0.3127(6) 0.2353(7) 0.1543(5) 0.130(3) Uani 1 1 d . . .
H13A H 0.3644 0.2441 0.1402 0.156 Uiso 1 1 calc R . .
H13B H 0.3032 0.2898 0.1826 0.156 Uiso 1 1 calc R . .
C14 C 0.2456(5) 0.2251(5) 0.0878(4) 0.097(2) Uani 1 1 d . . .
H14A H 0.2078 0.2775 0.0834 0.117 Uiso 1 1 calc R . .
H14B H 0.2670 0.2230 0.0435 0.117 Uiso 1 1 calc R . .
C21 C -0.1698(10) 0.4250(9) 0.2055(8) 0.178(6) Uani 1 1 d . . .
H21A H -0.1530 0.3633 0.1924 0.213 Uiso 1 1 calc R . .
H21B H -0.2107 0.4171 0.2344 0.213 Uiso 1 1 calc R . .
C22 C -0.1004(9) 0.4755(11) 0.2480(8) 0.195(6) Uani 1 1 d . . .
H22A H -0.0521 0.4354 0.2589 0.235 Uiso 1 1 calc R . .
H22B H -0.1109 0.4965 0.2947 0.235 Uiso 1 1 calc R . .
C23 C -0.0874(11) 0.5546(11) 0.2042(11) 0.194(7) Uani 1 1 d . . .
H23A H -0.1007 0.6129 0.2259 0.232 Uiso 1 1 calc R . .
H23B H -0.0307 0.5572 0.2003 0.232 Uiso 1 1 calc R . .
C24 C -0.1420(8) 0.5386(10) 0.1328(8) 0.169(6) Uani 1 1 d . . .
H24A H -0.1671 0.5974 0.1122 0.203 Uiso 1 1 calc R . .
H24B H -0.1120 0.5127 0.0986 0.203 Uiso 1 1 calc R . .
C31 C -0.3662(8) 0.6746(6) 0.0874(6) 0.136(4) Uani 1 1 d . . .
H31A H -0.4037 0.6839 0.0389 0.163 Uiso 1 1 calc R . .
H31B H -0.3107 0.6886 0.0834 0.163 Uiso 1 1 calc R . .
C32 C -0.3897(13) 0.7362(8) 0.1446(8) 0.247(11) Uani 1 1 d . . .
H32A H -0.3463 0.7812 0.1640 0.296 Uiso 1 1 calc R . .
H32B H -0.4398 0.7704 0.1227 0.296 Uiso 1 1 calc R . .
C33 C -0.4012(12) 0.6796(7) 0.1996(7) 0.220(8) Uani 1 1 d . . .
H33A H -0.4568 0.6870 0.2057 0.264 Uiso 1 1 calc R . .
H33B H -0.3631 0.6964 0.2461 0.264 Uiso 1 1 calc R . .
C34 C -0.3884(15) 0.5864(7) 0.1817(9) 0.228(11) Uani 1 1 d . . .
H34A H -0.3427 0.5603 0.2189 0.274 Uiso 1 1 calc R . .
H34B H -0.4371 0.5495 0.1817 0.274 Uiso 1 1 calc R . .
C41 C -0.3276(9) 0.2709(9) 0.1217(12) 0.244(9) Uani 1 1 d . . .
H41A H -0.2911 0.2574 0.0895 0.293 Uiso 1 1 calc R . .
H41B H -0.2952 0.2715 0.1729 0.293 Uiso 1 1 calc R . .
C42 C -0.3886(11) 0.2010(9) 0.1131(11) 0.213(8) Uani 1 1 d . . .
H42A H -0.3906 0.1646 0.0683 0.255 Uiso 1 1 calc R . .
H42B H -0.3770 0.1588 0.1555 0.255 Uiso 1 1 calc R . .
C43 C -0.4626(11) 0.2467(9) 0.1080(9) 0.185(6) Uani 1 1 d . . .
H43A H -0.4844 0.2310 0.1506 0.222 Uiso 1 1 calc R . .
H43B H -0.5023 0.2273 0.0630 0.222 Uiso 1 1 calc R . .
C44 C -0.4478(6) 0.3485(7) 0.1061(6) 0.132(3) Uani 1 1 d . . .
H44A H -0.4842 0.3765 0.0626 0.159 Uiso 1 1 calc R . .
H44B H -0.4576 0.3784 0.1503 0.159 Uiso 1 1 calc R . .
C51 C -0.287(3) 0.3858(17) -0.0443(14) 0.221(18) Uani 0.50 1 d PD A 1
H51A H -0.3249 0.3379 -0.0359 0.265 Uiso 0.50 1 calc PR A 1
H51B H -0.2330 0.3700 -0.0134 0.265 Uiso 0.50 1 calc PR A 1
C52 C -0.282(5) 0.380(3) -0.1249(17) 0.36(5) Uani 0.50 1 d PD A 1
H52A H -0.2278 0.3637 -0.1304 0.427 Uiso 0.50 1 calc PR A 1
H52B H -0.3229 0.3368 -0.1540 0.427 Uiso 0.50 1 calc PR A 1
C53 C -0.3037(19) 0.480(2) -0.1417(11) 0.163(12) Uani 0.50 1 d PD A 1
H53A H -0.2565 0.5122 -0.1519 0.196 Uiso 0.50 1 calc PR A 1
H53B H -0.3483 0.4839 -0.1862 0.196 Uiso 0.50 1 calc PR A 1
C54 C -0.329(3) 0.5286(19) -0.0798(14) 0.21(2) Uani 0.50 1 d PD A 1
H54A H -0.2996 0.5878 -0.0694 0.254 Uiso 0.50 1 calc PR A 1
H54B H -0.3872 0.5419 -0.0941 0.254 Uiso 0.50 1 calc PR A 1
C51' C -0.2390(15) 0.474(3) -0.0487(14) 0.195(15) Uani 0.50 1 d PD A 2
H51C H -0.1913 0.4496 -0.0133 0.234 Uiso 0.50 1 calc PR A 2
H51D H -0.2267 0.5370 -0.0639 0.234 Uiso 0.50 1 calc PR A 2
C52' C -0.2663(14) 0.410(2) -0.1146(16) 0.132(10) Uani 0.50 1 d PD A 2
H52C H -0.2462 0.4339 -0.1562 0.159 Uiso 0.50 1 calc PR A 2
H52D H -0.2438 0.3481 -0.1022 0.159 Uiso 0.50 1 calc PR A 2
C53' C -0.3566(14) 0.4057(19) -0.1357(14) 0.141(9) Uani 0.50 1 d PD A 2
H53C H -0.3762 0.3427 -0.1296 0.169 Uiso 0.50 1 calc PR A 2
H53D H -0.3784 0.4261 -0.1867 0.169 Uiso 0.50 1 calc PR A 2
C54' C -0.3787(15) 0.474(2) -0.0801(9) 0.171(14) Uani 0.50 1 d PD A 2
H54C H -0.3880 0.5366 -0.1016 0.205 Uiso 0.50 1 calc PR A 2
H54D H -0.4282 0.4538 -0.0661 0.205 Uiso 0.50 1 calc PR A 2
C61 C 0.2961(3) 0.0030(4) -0.0285(3) 0.0668(13) Uani 1 1 d . . .
C62 C 0.2725(4) -0.0761(4) 0.0035(4) 0.0739(17) Uani 1 1 d . . .
H62A H 0.2215 -0.1030 -0.0173 0.089 Uiso 1 1 calc R . .
C63 C 0.3220(5) -0.1158(5) 0.0645(4) 0.095(2) Uani 1 1 d . . .
H63A H 0.3041 -0.1687 0.0857 0.113 Uiso 1 1 calc R . .
C64 C 0.3992(6) -0.0787(6) 0.0959(5) 0.106(3) Uani 1 1 d . . .
H64A H 0.4331 -0.1062 0.1379 0.127 Uiso 1 1 calc R . .
C65 C 0.4242(5) -0.0018(6) 0.0647(4) 0.106(2) Uani 1 1 d . . .
H65A H 0.4758 0.0237 0.0853 0.127 Uiso 1 1 calc R . .
C66 C 0.3737(4) 0.0394(5) 0.0023(4) 0.0872(17) Uani 1 1 d . . .
H66A H 0.3920 0.0919 -0.0191 0.105 Uiso 1 1 calc R . .
C71 C 0.0100(4) 0.2981(4) 0.0936(3) 0.0753(15) Uani 1 1 d . . .
C72 C 0.0439(5) 0.2584(5) 0.1621(4) 0.098(2) Uani 1 1 d . . .
H72A H 0.0282 0.1980 0.1722 0.118 Uiso 1 1 calc R . .
C74 C 0.1188(9) 0.3980(12) 0.2015(8) 0.162(6) Uani 1 1 d . . .
H74A H 0.1557 0.4321 0.2377 0.195 Uiso 1 1 calc R . .
C75 C 0.0847(10) 0.4395(8) 0.1363(9) 0.157(6) Uani 1 1 d . . .
H75A H 0.0971 0.5018 0.1284 0.188 Uiso 1 1 calc R . .
C76 C 0.0305(6) 0.3895(6) 0.0802(5) 0.113(3) Uani 1 1 d . . .
H76 H 0.0084 0.4174 0.0342 0.135 Uiso 1 1 calc R . .
B3 B 0.0488(4) 0.2341(5) -0.0649(3) 0.0677(15) Uani 1 1 d . . .
H3 H 0.0737 0.3041 -0.0468 0.081 Uiso 1 1 calc R . .
B4 B 0.1251(4) 0.1797(4) -0.0973(3) 0.0643(15) Uani 1 1 d . . .
H4 H 0.1752 0.2317 -0.0886 0.077 Uiso 1 1 calc R . .
B5 B 0.0779(4) -0.0011(5) -0.1278(3) 0.0611(14) Uani 1 1 d . . .
H5 H 0.0941 -0.0751 -0.1338 0.073 Uiso 1 1 calc R . .
B6 B -0.0225(4) 0.0123(4) -0.1125(3) 0.0577(13) Uani 1 1 d . . .
H6 H -0.0491 -0.0573 -0.1069 0.069 Uiso 1 1 calc R . .
B7 B -0.0661(4) 0.1016(4) -0.0644(3) 0.0596(13) Uani 1 1 d . . .
H7 H -0.1161 0.0737 -0.0414 0.072 Uiso 1 1 calc R . .
B8 B -0.0587(4) 0.2124(5) -0.1084(3) 0.0641(15) Uani 1 1 d . . .
H8 H -0.1043 0.2690 -0.1240 0.077 Uiso 1 1 calc R . .
B9 B 0.0140(4) 0.1859(5) -0.1698(3) 0.0696(16) Uani 1 1 d . . .
H9 H -0.004(4) 0.243(4) -0.218(3) 0.076(16) Uiso 1 1 d . . .
B10 B 0.0973(4) 0.1025(5) -0.1776(3) 0.0642(14) Uani 1 1 d . . .
H10 H 0.1242 0.1082 -0.2262 0.077 Uiso 1 1 calc R . .
B11 B -0.0005(4) 0.0601(5) -0.1962(3) 0.0659(15) Uani 1 1 d . . .
H11 H -0.0235 0.0323 -0.2530 0.079 Uiso 1 1 calc R . .
B12 B -0.0766(4) 0.1120(5) -0.1632(3) 0.0635(14) Uani 1 1 d . . .
H12 H -0.1370 0.1093 -0.2031 0.076 Uiso 1 1 calc R . .
O1 O 0.2044(2) 0.1383(3) 0.09612(19) 0.0728(10) Uani 1 1 d . . .
O2 O -0.2021(4) 0.4761(4) 0.1422(3) 0.1193(18) Uani 1 1 d . . .
O3 O -0.3713(5) 0.5822(3) 0.1121(4) 0.1068(19) Uani 1 1 d . . .
O4 O -0.3651(4) 0.3600(4) 0.1032(3) 0.1151(17) Uani 1 1 d . . .
O5 O -0.3117(5) 0.4743(5) -0.0184(3) 0.132(2) Uani 1 1 d D . .
Li1 Li -0.3143(9) 0.4774(9) 0.0854(7) 0.094(3) Uani 1 1 d . A .

loop_
_atom_site_aniso_label
_atom_site_aniso_U_11
_atom_site_aniso_U_22
_atom_site_aniso_U_33
_atom_site_aniso_U_23
_atom_site_aniso_U_13
_atom_site_aniso_U_12
Er1 0.05940(19) 0.0611(2) 0.03645(16) 0.00193(8) 0.00605(11) -0.00513(9)
C1 0.035(2) 0.082(3) 0.043(3) 0.006(2) -0.0027(19) -0.002(2)
C2 0.064(3) 0.058(3) 0.051(3) 0.004(2) 0.013(2) 0.005(2)
C3 0.064(3) 0.088(4) 0.060(3) 0.008(3) 0.019(3) 0.001(3)
C4 0.089(4) 0.070(4) 0.070(4) -0.010(3) 0.022(3) 0.002(3)
C12 0.135(8) 0.140(8) 0.099(6) 0.012(5) -0.042(5) -0.043(6)
C73 0.146(8) 0.158(9) 0.086(6) -0.052(6) 0.010(5) 0.014(7)
C11 0.097(5) 0.112(5) 0.061(4) 0.014(3) -0.014(4) -0.013(4)
C13 0.123(7) 0.130(8) 0.116(7) -0.017(5) -0.012(5) -0.046(6)
C14 0.109(6) 0.088(5) 0.085(5) -0.002(3) 0.004(4) -0.038(4)
C21 0.159(12) 0.206(14) 0.144(11) 0.065(9) -0.010(9) -0.045(9)
C22 0.185(14) 0.217(16) 0.143(11) 0.025(10) -0.041(9) -0.034(12)
C23 0.177(15) 0.158(12) 0.24(2) -0.013(11) 0.045(14) -0.063(10)
C24 0.124(9) 0.160(10) 0.199(14) 0.072(10) -0.009(9) -0.047(8)
C31 0.201(12) 0.095(7) 0.122(7) 0.024(5) 0.059(8) 0.008(6)
C32 0.49(3) 0.102(9) 0.226(16) -0.004(9) 0.23(2) -0.016(12)
C33 0.45(3) 0.096(8) 0.173(11) -0.006(7) 0.190(15) -0.003(10)
C34 0.45(3) 0.112(10) 0.205(16) 0.029(7) 0.24(2) 0.035(10)
C41 0.127(10) 0.102(10) 0.49(3) -0.020(12) 0.054(15) 0.007(7)
C42 0.204(17) 0.113(11) 0.34(2) 0.046(12) 0.102(17) 0.003(10)
C43 0.206(16) 0.126(10) 0.241(16) -0.019(9) 0.088(14) -0.053(10)
C44 0.120(8) 0.131(8) 0.143(9) -0.017(6) 0.026(7) -0.002(6)
C51 0.37(5) 0.19(3) 0.13(2) -0.003(19) 0.12(3) 0.09(3)
C52 0.44(11) 0.50(12) 0.10(3) 0.10(4) 0.02(4) 0.04(8)
C53 0.15(2) 0.28(4) 0.071(12) 0.044(18) 0.048(13) 0.06(3)
C54 0.26(5) 0.13(2) 0.26(4) 0.09(2) 0.11(3) 0.09(3)
C51' 0.20(3) 0.28(4) 0.13(2) -0.05(2) 0.07(2) -0.11(3)
C52' 0.125(19) 0.137(19) 0.14(2) -0.050(17) 0.034(16) 0.029(14)
C53' 0.18(3) 0.122(17) 0.109(17) -0.008(12) 0.008(17) 0.026(16)
C54' 0.21(3) 0.24(3) 0.066(12) 0.018(15) 0.029(14) 0.11(3)
C61 0.067(3) 0.073(3) 0.064(3) 0.006(2) 0.023(3) 0.008(3)
C62 0.062(4) 0.076(4) 0.084(5) 0.003(3) 0.018(3) -0.003(3)
C63 0.099(6) 0.092(5) 0.096(5) 0.028(4) 0.028(4) 0.007(4)
C64 0.099(6) 0.128(7) 0.085(5) 0.033(4) 0.010(5) 0.032(5)
C65 0.083(5) 0.129(6) 0.095(5) 0.006(5) 0.002(4) -0.008(4)
C66 0.075(4) 0.092(4) 0.089(5) 0.006(3) 0.007(3) -0.012(3)
C71 0.093(4) 0.068(4) 0.070(4) -0.010(3) 0.029(3) -0.002(3)
C72 0.133(6) 0.091(5) 0.071(4) -0.019(3) 0.023(4) 0.006(4)
C74 0.151(11) 0.201(13) 0.146(11) -0.104(11) 0.060(10) -0.067(10)
C75 0.210(15) 0.127(9) 0.161(12) -0.065(8) 0.100(12) -0.084(9)
C76 0.159(9) 0.087(5) 0.104(6) -0.020(4) 0.055(6) -0.023(5)
B3 0.087(4) 0.062(4) 0.055(3) 0.003(2) 0.019(3) -0.007(3)
B4 0.075(4) 0.066(4) 0.051(3) 0.008(2) 0.015(3) -0.010(3)
B5 0.072(4) 0.068(3) 0.042(3) 0.003(2) 0.010(3) -0.006(3)
B6 0.067(4) 0.071(4) 0.031(2) 0.006(2) 0.005(2) -0.006(3)
B7 0.069(4) 0.064(3) 0.045(3) 0.010(2) 0.012(3) 0.004(3)
B8 0.067(4) 0.065(4) 0.058(3) 0.013(3) 0.009(3) 0.005(3)
B9 0.079(4) 0.077(4) 0.050(3) 0.017(3) 0.010(3) -0.003(3)
B10 0.062(4) 0.088(4) 0.041(3) 0.010(3) 0.009(3) 0.008(3)
B11 0.074(4) 0.082(4) 0.037(3) 0.005(2) 0.005(3) -0.009(3)
B12 0.063(4) 0.077(4) 0.046(3) 0.008(3) 0.003(3) -0.003(3)
O1 0.074(2) 0.087(3) 0.050(2) -0.0023(17) 0.0005(17) -0.017(2)
O2 0.120(4) 0.127(5) 0.103(4) 0.033(3) 0.011(3) -0.016(4)
O3 0.148(5) 0.083(4) 0.100(4) 0.004(2) 0.049(4) -0.002(3)
O4 0.120(5) 0.090(4) 0.144(5) -0.006(3) 0.048(4) -0.010(3)
O5 0.163(6) 0.160(6) 0.075(4) 0.006(3) 0.035(4) 0.030(5)
Li1 0.117(10) 0.088(8) 0.077(7) -0.001(5) 0.026(7) -0.002(6)

loop_
_atom_type_symbol
_atom_type_description
_atom_type_scat_dispersion_real
_atom_type_scat_dispersion_imag
_atom_type_scat_source
C C 0.0033 0.0016 'International Tables Vol C Tables 4.2.6.8 and 6.1.1.4'
H H 0.0000 0.0000 'International Tables Vol C Tables 4.2.6.8 and 6.1.1.4'
Li Li -0.0003 0.0001 'International Tables Vol C Tables 4.2.6.8 and 6.1.1.4'
B B 0.0013 0.0007 'International Tables Vol C Tables 4.2.6.8 and 6.1.1.4'
O O 0.0106 0.0060 'International Tables Vol C Tables 4.2.6.8 and 6.1.1.4'
Er Er -0.2586 4.9576 'International Tables Vol C Tables 4.2.6.8 and 6.1.1.4'

loop_
_geom_angle_atom_site_label_1
_geom_angle_atom_site_label_2
_geom_angle_atom_site_label_3
_geom_angle
_geom_angle_site_symmetry_1
_geom_angle_site_symmetry_3
C2 Er1 O1 110.87(17) . .
C2 Er1 C1 106.69(16) . .
O1 Er1 C1 97.48(14) . .
C2 Er1 B4 74.69(19) . .
O1 Er1 B4 91.52(17) . .
C1 Er1 B4 37.26(18) . .
C2 Er1 B3 37.55(18) . .
O1 Er1 B3 96.69(18) . .
C1 Er1 B3 74.48(17) . .
B4 Er1 B3 38.5(2) . .
C2 Er1 B7 36.28(18) . .
O1 Er1 B7 146.45(17) . .
C1 Er1 B7 99.81(17) . .
B4 Er1 B7 85.24(19) . .
B3 Er1 B7 61.2(2) . .
C2 Er1 B5 99.69(18) . .
O1 Er1 B5 131.88(16) . .
C1 Er1 B5 36.75(17) . .
B4 Er1 B5 61.26(19) . .
B3 Er1 B5 85.36(19) . .
B7 Er1 B5 74.67(19) . .
C2 Er1 B6 72.10(18) . .
O1 Er1 B6 169.20(14) . .
C1 Er1 B6 71.80(16) . .
B4 Er1 B6 79.13(18) . .
B3 Er1 B6 79.40(19) . .
B7 Er1 B6 38.98(18) . .
B5 Er1 B6 38.24(18) . .
C2 Er1 B6 93.11(17) . 3
O1 Er1 B6 95.20(15) . 3
C1 Er1 B6 150.74(17) . 3
B4 Er1 B6 167.6(2) . 3
B3 Er1 B6 129.94(19) . 3
B7 Er1 B6 83.37(17) . 3
B5 Er1 B6 119.92(17) . 3
B6 Er1 B6 95.00(14) . 3
C2 Er1 B7 121.47(18) . 3
O1 Er1 B7 104.32(16) . 3
C1 Er1 B7 113.39(17) . 3
B4 Er1 B7 149.30(18) . 3
B3 Er1 B7 156.0(2) . 3
B7 Er1 B7 94.85(16) . 3
B5 Er1 B7 89.08(17) . 3
B6 Er1 B7 81.81(17) . 3
B6 Er1 B7 37.56(17) 3 3
C3 C1 B4 120.4(4) . .
C3 C1 B5 119.4(4) . .
B4 C1 B5 113.5(4) . .
C3 C1 B10 110.7(4) . .
B4 C1 B10 67.6(4) . .
B5 C1 B10 66.6(4) . .
C3 C1 Er1 131.0(3) . .
B4 C1 Er1 79.2(3) . .
B5 C1 Er1 82.9(3) . .
B10 C1 Er1 118.3(3) . .
C4 C2 B7 119.3(4) . .
C4 C2 B3 122.3(5) . .
B7 C2 B3 114.0(4) . .
C4 C2 B8 114.2(5) . .
B7 C2 B8 67.5(4) . .
B3 C2 B8 67.8(4) . .
C4 C2 Er1 125.1(4) . .
B7 C2 Er1 83.3(3) . .
B3 C2 Er1 80.5(3) . .
B8 C2 Er1 120.7(3) . .
C61 C3 C1 116.4(4) . .
C71 C4 C2 117.1(5) . .
C13 C12 C11 107.8(7) . .
C74 C73 C72 117.4(10) . .
C12 C11 O1 107.0(6) . .
C12 C13 C14 108.6(7) . .
O1 C14 C13 106.7(6) . .
O2 C21 C22 107.6(10) . .
C21 C22 C23 107.4(12) . .
C24 C23 C22 104.2(11) . .
O2 C24 C23 107.9(11) . .
O3 C31 C32 105.8(7) . .
C33 C32 C31 107.0(10) . .
C32 C33 C34 109.4(10) . .
O3 C34 C33 109.8(8) . .
C42 C41 O4 109.7(12) . .
C43 C42 C41 106.9(13) . .
C42 C43 C44 108.1(12) . .
O4 C44 C43 106.8(10) . .
O5 C51 C52 118(2) . .
C53 C52 C51 95(2) . .
C54 C53 C52 112.7(19) . .
O5 C54 C53 110.1(16) . .
O5 C51' C52' 101.1(15) . .
C53' C52' C51' 109.6(17) . .
C52' C53' C54' 101.2(17) . .
O5 C54' C53' 105.9(15) . .
C62 C61 C66 117.9(6) . .
C62 C61 C3 121.0(6) . .
C66 C61 C3 121.0(5) . .
C63 C62 C61 121.3(7) . .
C62 C63 C64 120.8(7) . .
C65 C64 C63 118.9(7) . .
C64 C65 C66 120.6(8) . .
C65 C66 C61 120.4(7) . .
C72 C71 C76 119.1(7) . .
C72 C71 C4 120.4(6) . .
C76 C71 C4 120.5(7) . .
C71 C72 C73 121.5(9) . .
C75 C74 C73 122.3(10) . .
C74 C75 C76 120.3(11) . .
C71 C76 C75 119.3(11) . .
C2 B3 B4 128.6(5) . .
C2 B3 B8 56.4(3) . .
B4 B3 B8 120.8(5) . .
C2 B3 B9 105.4(4) . .
B4 B3 B9 65.0(4) . .
B8 B3 B9 59.1(3) . .
C2 B3 Er1 62.0(3) . .
B4 B3 Er1 70.4(3) . .
B8 B3 Er1 101.6(3) . .
B9 B3 Er1 100.8(3) . .
C1 B4 B3 131.0(4) . .
C1 B4 B10 57.5(3) . .
B3 B4 B10 119.4(5) . .
C1 B4 B9 106.3(4) . .
B3 B4 B9 64.3(4) . .
B10 B4 B9 57.9(3) . .
C1 B4 Er1 63.6(2) . .
B3 B4 Er1 71.2(3) . .
B10 B4 Er1 102.4(3) . .
B9 B4 Er1 100.9(3) . .
C1 B5 B6 123.1(5) . .
C1 B5 B10 57.2(3) . .
B6 B5 B10 106.7(4) . .
C1 B5 B11 108.9(4) . .
B6 B5 B11 60.4(3) . .
B10 B5 B11 56.1(3) . .
C1 B5 Er1 60.4(2) . .
B6 B5 Er1 71.3(3) . .
B10 B5 Er1 98.8(3) . .
B11 B5 Er1 109.5(4) . .
B5 B6 B7 131.6(5) . .
B5 B6 B11 60.6(3) . .
B7 B6 B11 110.3(4) . .
B5 B6 B12 111.9(4) . .
B7 B6 B12 59.6(3) . .
B11 B6 B12 56.2(3) . .
B5 B6 Er1 70.5(3) . .
B7 B6 Er1 69.1(3) . .
B11 B6 Er1 109.1(3) . .
B12 B6 Er1 108.7(3) . .
C2 B7 B8 57.2(3) . .
C2 B7 B12 110.4(4) . .
B8 B7 B12 57.8(3) . .
C2 B7 B6 123.7(5) . .
B8 B7 B6 108.4(4) . .
B12 B7 B6 60.6(3) . .
C2 B7 Er1 60.4(3) . .
B8 B7 Er1 100.0(4) . .
B12 B7 Er1 111.3(3) . .
B6 B7 Er1 71.9(3) . .
C2 B8 B12 111.9(4) . .
C2 B8 B7 55.3(3) . .
B12 B8 B7 61.3(3) . .
C2 B8 B3 55.8(3) . .
B12 B8 B3 114.4(5) . .
B7 B8 B3 96.8(4) . .
C2 B8 B9 110.3(5) . .
B12 B8 B9 62.0(4) . .
B7 B8 B9 102.8(4) . .
B3 B8 B9 65.6(4) . .
B11 B9 B10 54.4(4) . .
B11 B9 B12 54.5(4) . .
B10 B9 B12 106.3(4) . .
B11 B9 B8 106.8(4) . .
B10 B9 B8 140.9(4) . .
B12 B9 B8 54.9(3) . .
B11 B9 B3 125.0(4) . .
B10 B9 B3 104.2(4) . .
B12 B9 B3 100.4(4) . .
B8 B9 B3 55.3(3) . .
B11 B9 B4 100.1(4) . .
B10 B9 B4 55.6(3) . .
B12 B9 B4 124.4(4) . .
B8 B9 B4 103.5(4) . .
B3 B9 B4 50.7(3) . .
C1 B10 B11 113.4(4) . .
C1 B10 B5 56.1(3) . .
B11 B10 B5 62.0(4) . .
C1 B10 B4 54.9(3) . .
B11 B10 B4 115.1(4) . .
B5 B10 B4 96.8(4) . .
C1 B10 B9 111.3(4) . .
B11 B10 B9 62.5(4) . .
B5 B10 B9 104.4(4) . .
B4 B10 B9 66.4(4) . .
B10 B11 B12 122.6(5) . .
B10 B11 B6 110.2(4) . .
B12 B11 B6 62.2(3) . .
B10 B11 B5 61.9(4) . .
B12 B11 B5 115.9(4) . .
B6 B11 B5 59.0(3) . .
B10 B11 B9 63.0(4) . .
B12 B11 B9 63.3(4) . .
B6 B11 B9 100.3(4) . .
B5 B11 B9 104.6(4) . .
B11 B12 B8 121.7(5) . .
B11 B12 B7 115.4(5) . .
B8 B12 B7 60.9(3) . .
B11 B12 B6 61.6(3) . .
B8 B12 B6 110.3(4) . .
B7 B12 B6 59.8(3) . .
B11 B12 B9 62.3(4) . .
B8 B12 B9 63.1(4) . .
B7 B12 B9 103.3(4) . .
B6 B12 B9 99.3(4) . .
C14 O1 C11 109.1(5) . .
C14 O1 Er1 124.8(4) . .
C11 O1 Er1 126.0(4) . .
C21 O2 C24 107.4(9) . .
C21 O2 Li1 127.2(8) . .
C24 O2 Li1 124.7(7) . .
C34 O3 C31 107.7(6) . .
C34 O3 Li1 120.3(7) . .
C31 O3 Li1 125.3(7) . .
C44 O4 C41 105.6(8) . .
C44 O4 Li1 125.7(7) . .
C41 O4 Li1 128.5(8) . .
C54 O5 C54' 49(2) . .
C54 O5 C51 103.8(15) . .
C54' O5 C51 88.1(19) . .
C54 O5 C51' 73(2) . .
C54' O5 C51' 105.5(15) . .
C51 O5 C51' 62.6(17) . .
C54 O5 Li1 140.8(12) . .
C54' O5 Li1 127.4(12) . .
C51 O5 Li1 115.3(11) . .
C51' O5 Li1 127.1(13) . .
O3 Li1 O2 110.7(7) . .
O3 Li1 O5 114.2(7) . .
O2 Li1 O5 106.9(7) . .
O3 Li1 O4 111.3(7) . .
O2 Li1 O4 108.1(7) . .
O5 Li1 O4 105.4(6) . .

loop_
_geom_bond_atom_site_label_1
_geom_bond_atom_site_label_2
_geom_bond_distance
_geom_bond_site_symmetry_2
Er1 C2 2.343(5) .
Er1 O1 2.343(4) .
Er1 C1 2.375(5) .
Er1 B4 2.605(5) .
Er1 B3 2.617(6) .
Er1 B7 2.677(7) .
Er1 B5 2.711(6) .
Er1 B6 2.724(6) .
Er1 B6 2.780(5) 3
Er1 B7 2.818(6) 3
C1 C3 1.534(7) .
C1 B4 1.606(8) .
C1 B5 1.635(8) .
C1 B10 1.656(7) .
C2 C4 1.550(7) .
C2 B7 1.595(8) .
C2 B3 1.618(7) .
C2 B8 1.629(8) .
C3 C61 1.521(8) .
C4 C71 1.494(9) .
C12 C13 1.445(12) .
C12 C11 1.448(11) .
C73 C74 1.377(16) .
C73 C72 1.394(12) .
C11 O1 1.460(8) .
C13 C14 1.459(11) .
C14 O1 1.440(7) .
C21 O2 1.373(13) .
C21 C22 1.429(17) .
C22 C23 1.433(17) .
C23 C24 1.43(2) .
C24 O2 1.385(11) .
C31 O3 1.401(9) .
C31 C32 1.496(14) .
C32 C33 1.347(13) .
C33 C34 1.394(13) .
C34 O3 1.386(12) .
C41 C42 1.407(18) .
C41 O4 1.420(14) .
C42 C43 1.381(17) .
C43 C44 1.471(14) .
C44 O4 1.407(10) .
C51 O5 1.443(17) .
C51 C52 1.513(19) .
C52 C53 1.49(2) .
C53 C54 1.479(18) .
C54 O5 1.346(17) .
C51' O5 1.458(16) .
C51' C52' 1.501(18) .
C52' C53' 1.468(19) .
C53' C54' 1.525(17) .
C54' O5 1.395(17) .
C61 C62 1.373(8) .
C61 C66 1.388(9) .
C62 C63 1.352(10) .
C63 C64 1.387(12) .
C64 C65 1.349(10) .
C65 C66 1.385(10) .
C71 C72 1.377(10) .
C71 C76 1.383(10) .
C74 C75 1.34(2) .
C75 C76 1.397(17) .
B3 B4 1.720(9) .
B3 B8 1.811(10) .
B3 B9 2.005(9) .
B4 B10 1.816(9) .
B4 B9 2.016(10) .
B5 B6 1.780(9) .
B5 B10 1.807(8) .
B5 B11 1.810(9) .
B6 B7 1.803(8) .
B6 B11 1.808(7) .
B6 B12 1.817(9) .
B7 B8 1.791(8) .
B7 B12 1.798(8) .
B8 B12 1.735(10) .
B8 B9 1.890(9) .
B9 B11 1.855(10) .
B9 B10 1.864(9) .
B9 B12 1.872(9) .
B10 B11 1.701(10) .
B11 B12 1.706(10) .
O2 Li1 1.918(16) .
O3 Li1 1.898(14) .
O4 Li1 1.939(14) .
O5 Li1 1.929(13) .
